data_1539682
loop_
_publ_author_name
'Feist, T.P.'
'Davies, P.K.'

_publ_section_title
;
 The soft chemical synthesis of Ti O2 (B) from layered titanates
;
_journal_name_full 'Journal of Solid State Chemistry'
_journal_page_first 275
_journal_page_last 295
_journal_volume 101
_journal_year 1992
_chemical_formula_sum 'O2 Ti'
_chemical_name_systematic 'Ti O2'
_space_group_IT_number 11
_symmetry_space_group_name_Hall '-P 2yb'
_symmetry_space_group_name_H-M 'P 1 21/m 1'
_cell_angle_alpha 90
_cell_angle_beta 107.05
_cell_angle_gamma 90
_cell_formula_units_Z 4
_cell_length_a 12.1787
_cell_length_b 3.7412
_cell_length_c 6.5249
_cell_volume 284.227
_citation_journal_id_ASTM JSSCBI
_cod_data_source_file Feist_JSSCBI_1992_911.cif
_cod_data_source_block O2Ti1
_cod_original_cell_volume 284.2274
_cod_original_formula_sum 'O2 Ti1'
_cod_database_code 1539682

loop_
_symmetry_equiv_pos_as_xyz
x,y,z
-x,y+1/2,-z
-x,-y,-z
x,-y-1/2,z

loop_
_atom_site_label
_atom_site_type_symbol
_atom_site_fract_x
_atom_site_fract_y
_atom_site_fract_z
_atom_site_occupancy
_atom_site_U_iso_or_equiv
O4 O 0.362 0.25 0.293 1 0.0
Ti2 Ti 0.099 0.25 0.705 1 0.0
O2 O 0.264 0.25 0.653 1 0.0
O1 O 0.132 0.25 0.004 1 0.0
O3 O 0.06 0.25 0.371 1 0.0
Ti1 Ti 0.197 0.25 0.292 1 0.0
